data_1545502
loop_
_publ_author_name
'Yadav, C. Suresh'
'Viswanathan, Vijayan'
'Kannadasan, Sathananthan'
'Velmurugan, Devadasan'

_publ_section_title
;
 <i>N</i>-[(3-Bromo-1-phenylsulfonyl-1<i>H</i>-indol-2-yl)methyl]-4-fluoroaniline
;
_journal_coeditor_code SU4110
_journal_issue 2
_journal_name_full IUCrData
_journal_page_first x170147
_journal_paper_doi 10.1107/S241431461700147X
_journal_volume 2
_journal_year 2017
_chemical_formula_iupac 'C21 H16 Br F N2 O2 S'
_chemical_formula_moiety 'C21 H16 Br F N2 O2 S'
_chemical_formula_sum 'C21 H16 Br F N2 O2 S'
_chemical_formula_weight 459.33
_chemical_name_systematic
;
<i>N</i>-[(3-Bromo-1-phenylsulfonyl-1<i>H</i>-indol-2-yl)methyl]-4-fluoroaniline
;
_space_group_crystal_system triclinic
_space_group_IT_number 2
_space_group_name_Hall '-P 1'
_space_group_name_H-M_alt 'P -1'
_symmetry_space_group_name_Hall '-P 1'
_symmetry_space_group_name_H-M 'P -1'
_atom_sites_solution_hydrogens geom
_atom_sites_solution_primary direct
_atom_sites_solution_secondary difmap
_audit_creation_method SHELXL-2016/4
_cell_angle_alpha 113.6990(10)
_cell_angle_beta 94.6170(10)
_cell_angle_gamma 99.2030(10)
_cell_formula_units_Z 2
_cell_length_a 8.1732(5)
_cell_length_b 10.5828(7)
_cell_length_c 12.1781(8)
_cell_measurement_reflns_used 4427
_cell_measurement_temperature 293(2)
_cell_measurement_theta_max 28.263
_cell_measurement_theta_min 2.150
_cell_volume 939.81(11)
_computing_cell_refinement
;
SAINT (Bruker, 2008)
;
_computing_data_collection
;
APEX2 (Bruker, 2008)
;
_computing_data_reduction
;
SAINT (Bruker, 2008)
;
_computing_molecular_graphics
;
ORTEP-3 for Windows (Farrugia, 2012) and Mercury (Macrae <i>et al.</i>,
2008)
;
_computing_publication_material
;
PLATON (Spek, 2009) and SHELXL2016 (Sheldrick, 2015)
;
_computing_structure_refinement
;
SHELXL2016 (Sheldrick, 2015)
;
_computing_structure_solution
;
SHELXS97 (Sheldrick, 2008)
;
_diffrn_ambient_temperature 293(2)
_diffrn_measured_fraction_theta_full 0.997
_diffrn_measured_fraction_theta_max 0.951
_diffrn_measurement_device_type 'Bruker SMART APEXII area-detector'
_diffrn_measurement_method '\w and \f scans'
_diffrn_radiation_type MoK\a
_diffrn_radiation_wavelength 0.71073
_diffrn_reflns_av_R_equivalents 0.0183
_diffrn_reflns_limit_h_max 10
_diffrn_reflns_limit_h_min -10
_diffrn_reflns_limit_k_max 13
_diffrn_reflns_limit_k_min -13
_diffrn_reflns_limit_l_max 15
_diffrn_reflns_limit_l_min -15
_diffrn_reflns_number 11107
_diffrn_reflns_theta_full 25.242
_diffrn_reflns_theta_max 28.263
_diffrn_reflns_theta_min 2.150
_exptl_absorpt_coefficient_mu 2.328
_exptl_absorpt_correction_T_max 0.856
_exptl_absorpt_correction_T_min 0.753
_exptl_absorpt_correction_type multi-scan
_exptl_absorpt_process_details
;
(<i>SADABS</i>; Bruker, 2008)
;
_exptl_crystal_colour colourless
_exptl_crystal_density_diffrn 1.623
_exptl_crystal_description block
_exptl_crystal_F_000 464
_exptl_crystal_size_max 0.240
_exptl_crystal_size_mid 0.190
_exptl_crystal_size_min 0.120
_refine_diff_density_max 0.445
_refine_diff_density_min -0.398
_refine_ls_extinction_method none
_refine_ls_goodness_of_fit_ref 1.046
_refine_ls_hydrogen_treatment constr
_refine_ls_matrix_type full
_refine_ls_number_parameters 253
_refine_ls_number_reflns 4427
_refine_ls_number_restraints 0
_refine_ls_restrained_S_all 1.046
_refine_ls_R_factor_all 0.0382
_refine_ls_R_factor_gt 0.0316
_refine_ls_shift/su_max 0.001
_refine_ls_shift/su_mean 0.000
_refine_ls_structure_factor_coef Fsqd
_refine_ls_weighting_details 'w=1/[\s^2^(Fo^2^)+(0.0594P)^2^+0.1305P] where P=(Fo^2^+2Fc^2^)/3'
_refine_ls_weighting_scheme calc
_refine_ls_wR_factor_gt 0.0922
_refine_ls_wR_factor_ref 0.0958
_reflns_number_gt 3778
_reflns_number_total 4427
_reflns_threshold_expression 'I > 2\s(I)'
_cod_data_source_file su4110sup1.cif
_cod_data_source_block I
_cod_database_code 1545502
_shelx_space_group_comment
;
The symmetry employed for this shelxl refinement is uniquely defined
by the following loop, which should always be used as a source of
symmetry information in preference to the above space-group names.
They are only intended as comments.
;
_shelx_estimated_absorpt_t_min 0.605
_shelx_estimated_absorpt_t_max 0.768

loop_
_space_group_symop_operation_xyz
'x, y, z'
'-x, -y, -z'

loop_
_atom_site_type_symbol
_atom_site_label
_atom_site_fract_x
_atom_site_fract_y
_atom_site_fract_z
_atom_site_U_iso_or_equiv
_atom_site_adp_type
_atom_site_calc_flag
_atom_site_occupancy
C C1 1.0439(3) 0.3846(2) 0.3063(2) 0.0524(5) Uani d 1
C C2 0.8963(3) 0.4075(2) 0.3480(2) 0.0510(5) Uani d 1
H H2 0.870710 0.391539 0.415005 0.061 Uiso calc 1
C C3 0.7849(3) 0.4548(2) 0.2890(2) 0.0466(4) Uani d 1
H H3 0.684493 0.471193 0.317208 0.056 Uiso calc 1
C C4 0.8213(3) 0.47778(19) 0.18896(17) 0.0433(4) Uani d 1
C C5 0.9754(3) 0.4538(3) 0.1506(2) 0.0599(6) Uani d 1
H H5 1.003760 0.470852 0.084643 0.072 Uiso calc 1
C C6 1.0853(3) 0.4057(3) 0.2082(2) 0.0613(6) Uani d 1
H H6 1.185730 0.387984 0.180567 0.074 Uiso calc 1
C C7 0.5735(3) 0.5820(2) 0.17222(19) 0.0491(5) Uani d 1
H H7A 0.507416 0.521160 0.201672 0.059 Uiso calc 1
H H7B 0.500965 0.587821 0.108060 0.059 Uiso calc 1
C C8 0.6282(2) 0.7267(2) 0.27416(17) 0.0395(4) Uani d 1
C C9 0.6028(2) 0.7717(2) 0.39091(18) 0.0401(4) Uani d 1
C C10 0.6911(2) 0.9145(2) 0.46065(17) 0.0396(4) Uani d 1
C C11 0.7743(2) 0.9561(2) 0.38144(16) 0.0378(4) Uani d 1
C C12 0.8800(3) 1.0883(2) 0.4218(2) 0.0476(5) Uani d 1
H H12 0.936670 1.115759 0.369150 0.057 Uiso calc 1
C C13 0.8966(3) 1.1766(2) 0.5435(2) 0.0562(5) Uani d 1
H H13 0.966282 1.265694 0.572957 0.067 Uiso calc 1
C C14 0.8138(3) 1.1379(2) 0.6233(2) 0.0559(5) Uani d 1
H H14 0.827849 1.201048 0.704601 0.067 Uiso calc 1
C C15 0.7107(3) 1.0068(2) 0.58341(18) 0.0488(5) Uani d 1
H H15 0.655233 0.980097 0.636937 0.059 Uiso calc 1
C C16 0.5460(2) 0.9385(2) 0.13481(16) 0.0372(4) Uani d 1
C C17 0.5621(3) 1.0827(2) 0.1861(2) 0.0470(4) Uani d 1
H H17 0.667034 1.142071 0.220819 0.056 Uiso calc 1
C C18 0.4198(3) 1.1384(2) 0.1854(2) 0.0524(5) Uani d 1
H H18 0.428905 1.235653 0.220589 0.063 Uiso calc 1
C C19 0.2653(3) 1.0502(2) 0.1329(2) 0.0493(5) Uani d 1
H H19 0.170302 1.088132 0.132396 0.059 Uiso calc 1
C C20 0.2503(3) 0.9069(3) 0.0815(2) 0.0528(5) Uani d 1
H H20 0.145091 0.848001 0.046733 0.063 Uiso calc 1
C C21 0.3913(3) 0.8489(2) 0.08082(19) 0.0476(4) Uani d 1
H H21 0.381825 0.751566 0.044744 0.057 Uiso calc 1
N N1 0.7090(2) 0.51720(19) 0.12096(15) 0.0522(4) Uani d 1
H H1 0.721138 0.502532 0.047600 0.063 Uiso calc 1
N N2 0.73770(19) 0.83989(17) 0.26447(13) 0.0383(3) Uani d 1
O O1 0.87084(18) 0.9732(2) 0.15578(15) 0.0572(4) Uani d 1
O O2 0.6999(2) 0.73241(18) 0.03837(13) 0.0560(4) Uani d 1
F F1 1.1535(2) 0.33908(19) 0.36508(16) 0.0767(4) Uani d 1
S S1 0.72622(6) 0.86853(6) 0.13829(4) 0.04184(12) Uani d 1
Br BR1 0.47945(3) 0.66201(3) 0.45649(2) 0.05848(10) Uani d 1

loop_
_atom_site_aniso_label
_atom_site_aniso_U_11
_atom_site_aniso_U_22
_atom_site_aniso_U_33
_atom_site_aniso_U_12
_atom_site_aniso_U_13
_atom_site_aniso_U_23
C1 0.0500(12) 0.0487(11) 0.0578(12) 0.0118(9) -0.0011(10) 0.0229(10)
C2 0.0572(12) 0.0466(11) 0.0526(11) 0.0107(9) 0.0073(10) 0.0245(9)
C3 0.0459(10) 0.0389(10) 0.0538(11) 0.0094(8) 0.0074(9) 0.0183(9)
C4 0.0498(11) 0.0313(9) 0.0393(9) 0.0072(8) -0.0008(8) 0.0073(7)
C5 0.0660(14) 0.0713(15) 0.0523(12) 0.0263(12) 0.0186(11) 0.0300(11)
C6 0.0515(12) 0.0690(15) 0.0673(15) 0.0207(11) 0.0156(11) 0.0285(12)
C7 0.0475(11) 0.0483(11) 0.0452(10) 0.0112(9) -0.0048(9) 0.0152(9)
C8 0.0366(9) 0.0442(10) 0.0396(9) 0.0127(7) 0.0033(7) 0.0184(8)
C9 0.0362(9) 0.0464(10) 0.0452(10) 0.0126(8) 0.0098(7) 0.0246(8)
C10 0.0378(9) 0.0467(10) 0.0391(9) 0.0161(8) 0.0069(7) 0.0203(8)
C11 0.0354(8) 0.0440(10) 0.0375(9) 0.0138(7) 0.0038(7) 0.0189(8)
C12 0.0465(11) 0.0475(11) 0.0542(11) 0.0104(8) 0.0033(9) 0.0277(9)
C13 0.0564(13) 0.0419(11) 0.0628(13) 0.0090(9) -0.0057(11) 0.0178(10)
C14 0.0652(14) 0.0527(12) 0.0440(11) 0.0217(11) 0.0033(10) 0.0122(10)
C15 0.0551(12) 0.0562(12) 0.0380(9) 0.0203(10) 0.0105(9) 0.0191(9)
C16 0.0364(9) 0.0482(10) 0.0335(8) 0.0139(7) 0.0097(7) 0.0212(8)
C17 0.0415(10) 0.0477(11) 0.0555(11) 0.0071(8) 0.0031(9) 0.0274(9)
C18 0.0535(12) 0.0469(11) 0.0648(13) 0.0168(9) 0.0096(10) 0.0294(10)
C19 0.0435(10) 0.0625(13) 0.0545(12) 0.0224(9) 0.0130(9) 0.0322(10)
C20 0.0374(10) 0.0606(13) 0.0563(12) 0.0095(9) 0.0012(9) 0.0219(10)
C21 0.0459(11) 0.0453(11) 0.0459(10) 0.0112(8) 0.0022(8) 0.0139(9)
N1 0.0645(11) 0.0503(10) 0.0374(8) 0.0234(8) 0.0025(8) 0.0109(7)
N2 0.0389(8) 0.0460(8) 0.0344(7) 0.0131(6) 0.0060(6) 0.0199(7)
O1 0.0391(7) 0.0892(11) 0.0636(9) 0.0172(7) 0.0186(7) 0.0494(9)
O2 0.0713(10) 0.0687(10) 0.0383(7) 0.0377(8) 0.0178(7) 0.0227(7)
F1 0.0660(9) 0.0927(11) 0.0872(11) 0.0341(8) 0.0043(8) 0.0487(9)
S1 0.0396(2) 0.0592(3) 0.0377(2) 0.0207(2) 0.01327(18) 0.0264(2)
BR1 0.05446(15) 0.06742(17) 0.06666(17) 0.01190(11) 0.02033(11) 0.03985(13)

loop_
_atom_type_symbol
_atom_type_description
_atom_type_scat_dispersion_real
_atom_type_scat_dispersion_imag
_atom_type_scat_source
C C 0.0033 0.0016 'International Tables Vol C Tables 4.2.6.8 and 6.1.1.4'
H H 0.0000 0.0000 'International Tables Vol C Tables 4.2.6.8 and 6.1.1.4'
N N 0.0061 0.0033 'International Tables Vol C Tables 4.2.6.8 and 6.1.1.4'
O O 0.0106 0.0060 'International Tables Vol C Tables 4.2.6.8 and 6.1.1.4'
F F 0.0171 0.0103 'International Tables Vol C Tables 4.2.6.8 and 6.1.1.4'
S S 0.1246 0.1234 'International Tables Vol C Tables 4.2.6.8 and 6.1.1.4'
Br Br -0.2901 2.4595 'International Tables Vol C Tables 4.2.6.8 and 6.1.1.4'

loop_
_geom_angle_atom_site_label_1
_geom_angle_atom_site_label_2
_geom_angle_atom_site_label_3
_geom_angle
C6 C1 F1 118.9(2)
C6 C1 C2 122.2(2)
F1 C1 C2 118.9(2)
C1 C2 C3 119.1(2)
C1 C2 H2 120.4
C3 C2 H2 120.4
C4 C3 C2 120.8(2)
C4 C3 H3 119.6
C2 C3 H3 119.6
C3 C4 C5 117.71(19)
C3 C4 N1 123.4(2)
C5 C4 N1 118.8(2)
C6 C5 C4 121.6(2)
C6 C5 H5 119.2
C4 C5 H5 119.2
C1 C6 C5 118.5(2)
C1 C6 H6 120.7
C5 C6 H6 120.7
N1 C7 C8 114.88(17)
N1 C7 H7A 108.5
C8 C7 H7A 108.5
N1 C7 H7B 108.5
C8 C7 H7B 108.5
H7A C7 H7B 107.5
C9 C8 N2 107.46(17)
C9 C8 C7 128.96(19)
N2 C8 C7 123.22(18)
C8 C9 C10 110.49(17)
C8 C9 BR1 125.55(16)
C10 C9 BR1 123.88(14)
C11 C10 C15 120.12(19)
C11 C10 C9 106.54(16)
C15 C10 C9 133.28(19)
C12 C11 C10 121.47(18)
C12 C11 N2 130.41(18)
C10 C11 N2 108.01(16)
C13 C12 C11 116.9(2)
C13 C12 H12 121.6
C11 C12 H12 121.6
C14 C13 C12 122.5(2)
C14 C13 H13 118.7
C12 C13 H13 118.7
C15 C14 C13 120.5(2)
C15 C14 H14 119.8
C13 C14 H14 119.8
C14 C15 C10 118.5(2)
C14 C15 H15 120.7
C10 C15 H15 120.7
C17 C16 C21 121.15(18)
C17 C16 S1 118.91(15)
C21 C16 S1 119.94(15)
C16 C17 C18 119.11(19)
C16 C17 H17 120.4
C18 C17 H17 120.4
C19 C18 C17 120.2(2)
C19 C18 H18 119.9
C17 C18 H18 119.9
C20 C19 C18 120.40(19)
C20 C19 H19 119.8
C18 C19 H19 119.8
C19 C20 C21 120.4(2)
C19 C20 H20 119.8
C21 C20 H20 119.8
C16 C21 C20 118.8(2)
C16 C21 H21 120.6
C20 C21 H21 120.6
C4 N1 C7 121.22(18)
C4 N1 H1 119.4
C7 N1 H1 119.4
C11 N2 C8 107.49(15)
C11 N2 S1 120.22(13)
C8 N2 S1 122.79(13)
O1 S1 O2 119.87(10)
O1 S1 N2 106.12(9)
O2 S1 N2 106.04(9)
O1 S1 C16 109.28(10)
O2 S1 C16 109.01(9)
N2 S1 C16 105.53(8)

loop_
_geom_bond_atom_site_label_1
_geom_bond_atom_site_label_2
_geom_bond_distance
C1 C6 1.360(4)
C1 F1 1.363(3)
C1 C2 1.366(3)
C2 C3 1.387(3)
C2 H2 0.9300
C3 C4 1.380(3)
C3 H3 0.9300
C4 C5 1.403(3)
C4 N1 1.407(3)
C5 C6 1.374(3)
C5 H5 0.9300
C6 H6 0.9300
C7 N1 1.449(3)
C7 C8 1.500(3)
C7 H7A 0.9700
C7 H7B 0.9700
C8 C9 1.351(3)
C8 N2 1.427(3)
C9 C10 1.431(3)
C9 BR1 1.8712(19)
C10 C11 1.392(3)
C10 C15 1.397(3)
C11 C12 1.392(3)
C11 N2 1.427(2)
C12 C13 1.379(3)
C12 H12 0.9300
C13 C14 1.381(4)
C13 H13 0.9300
C14 C15 1.375(3)
C14 H14 0.9300
C15 H15 0.9300
C16 C17 1.376(3)
C16 C21 1.383(3)
C16 S1 1.7562(18)
C17 C18 1.386(3)
C17 H17 0.9300
C18 C19 1.374(3)
C18 H18 0.9300
C19 C20 1.368(3)
C19 H19 0.9300
C20 C21 1.389(3)
C20 H20 0.9300
C21 H21 0.9300
N1 H1 0.8600
N2 S1 1.6799(15)
O1 S1 1.4215(17)
O2 S1 1.4324(17)

loop_
_geom_hbond_atom_site_label_D
_geom_hbond_atom_site_label_H
_geom_hbond_atom_site_label_A
_geom_hbond_site_symmetry_A
_geom_hbond_distance_DH
_geom_hbond_distance_HA
_geom_hbond_distance_DA
_geom_hbond_angle_DHA
C3 H3 Br1 . 0.93 2.92 3.765(2) 151
C12 H12 O1 . 0.93 2.38 2.957(3) 120
C13 H13 Cg2 2_776 0.93 2.90 3.8382(3) 151
C15 H15 Cg4 2_676 0.93 2.72 3.6522(2) 154

loop_
_geom_torsion_atom_site_label_1
_geom_torsion_atom_site_label_2
_geom_torsion_atom_site_label_3
_geom_torsion_atom_site_label_4
_geom_torsion
C6 C1 C2 C3 -0.5(3)
F1 C1 C2 C3 179.51(19)
C1 C2 C3 C4 0.4(3)
C2 C3 C4 C5 -1.0(3)
C2 C3 C4 N1 175.91(18)
C3 C4 C5 C6 1.6(3)
N1 C4 C5 C6 -175.4(2)
F1 C1 C6 C5 -178.9(2)
C2 C1 C6 C5 1.0(4)
C4 C5 C6 C1 -1.6(4)
N1 C7 C8 C9 -118.5(2)
N1 C7 C8 N2 53.7(3)
N2 C8 C9 C10 0.9(2)
C7 C8 C9 C10 174.02(18)
N2 C8 C9 BR1 -176.08(12)
C7 C8 C9 BR1 -3.0(3)
C8 C9 C10 C11 -0.5(2)
BR1 C9 C10 C11 176.56(13)
C8 C9 C10 C15 -177.6(2)
BR1 C9 C10 C15 -0.6(3)
C15 C10 C11 C12 0.9(3)
C9 C10 C11 C12 -176.67(17)
C15 C10 C11 N2 177.44(16)
C9 C10 C11 N2 -0.15(19)
C10 C11 C12 C13 -0.8(3)
N2 C11 C12 C13 -176.45(18)
C11 C12 C13 C14 0.1(3)
C12 C13 C14 C15 0.5(3)
C13 C14 C15 C10 -0.4(3)
C11 C10 C15 C14 -0.3(3)
C9 C10 C15 C14 176.5(2)
C21 C16 C17 C18 1.2(3)
S1 C16 C17 C18 -178.91(17)
C16 C17 C18 C19 -0.7(3)
C17 C18 C19 C20 0.3(3)
C18 C19 C20 C21 -0.5(4)
C17 C16 C21 C20 -1.4(3)
S1 C16 C21 C20 178.72(17)
C19 C20 C21 C16 1.1(3)
C3 C4 N1 C7 21.2(3)
C5 C4 N1 C7 -162.0(2)
C8 C7 N1 C4 66.9(3)
C12 C11 N2 C8 176.79(19)
C10 C11 N2 C8 0.68(19)
C12 C11 N2 S1 -36.0(3)
C10 C11 N2 S1 147.90(13)
C9 C8 N2 C11 -0.97(19)
C7 C8 N2 C11 -174.58(16)
C9 C8 N2 S1 -147.16(14)
C7 C8 N2 S1 39.2(2)
C11 N2 S1 O1 47.52(16)
C8 N2 S1 O1 -170.39(15)
C11 N2 S1 O2 176.02(14)
C8 N2 S1 O2 -41.89(17)
C11 N2 S1 C16 -68.41(15)
C8 N2 S1 C16 73.69(16)
C17 C16 S1 O1 -20.95(18)
C21 C16 S1 O1 158.89(16)
C17 C16 S1 O2 -153.69(16)
C21 C16 S1 O2 26.15(18)
C17 C16 S1 N2 92.79(16)
C21 C16 S1 N2 -87.37(17)

_cod_database_fobs_code 1545502
